data_4086872
loop_
_publ_author_name
'Drover, Marcus W.'
'Bowes, Eric G.'
'Love, Jennifer A.'
'Schafer, Laurel L.'

_publ_section_title
;
 Accessing \d-B--H Coordinated Complexes of Rh(I) and Ir(I) Using Mono-
 and Dihydroboranes: Cooperative Stabilization by a Phosphoramidate
 Coligand
;
_journal_name_full Organometallics
_journal_paper_doi 10.1021/acs.organomet.6b00784
_journal_year 2016
_chemical_formula_moiety 'C32 H32 B F10 N O3 P Rh, 0.5(C7 H8)'
_chemical_formula_sum 'C35.5 H36 B F10 N O3 P Rh'
_chemical_formula_weight 859.34
_chemical_name_systematic
n4-cyclooctadiene-k2-N,H-[diethyl-N-(2,6-dimethylphenyl)-O-(bis(pentafluorophenyl)borane)phosphoramidato]rhodium(I)
_space_group_crystal_system triclinic
_space_group_IT_number 2
_space_group_name_Hall '-P 1'
_space_group_name_H-M_alt 'P -1'
_symmetry_space_group_name_Hall '-P 1'
_symmetry_space_group_name_H-M 'P -1'
_atom_sites_solution_hydrogens geom
_atom_sites_solution_primary direct
_audit_creation_date 2016-09-28
_audit_creation_method
;
Olex2 1.2
(compiled Sep  9 2016 15:39:09 for OlexSys, GUI svn.r5227)
;
_cell_angle_alpha 73.927(2)
_cell_angle_beta 79.174(3)
_cell_angle_gamma 87.851(3)
_cell_formula_units_Z 4
_cell_length_a 9.5021(12)
_cell_length_b 19.939(3)
_cell_length_c 19.973(3)
_cell_measurement_reflns_used 9279
_cell_measurement_temperature 90
_cell_measurement_theta_max 29.262
_cell_measurement_theta_min 2.442
_cell_volume 3571.1(9)
_computing_cell_refinement 'SAINT v8.34A (Bruker, 2013)'
_computing_data_reduction 'SAINT v8.34A (Bruker, 2013)'
_computing_molecular_graphics 'Olex2 (Dolomanov et al., 2009)'
_computing_publication_material 'Olex2 (Dolomanov et al., 2009)'
_computing_structure_refinement 'ShelXL (Sheldrick, 2015)'
_computing_structure_solution 'ShelXS (Sheldrick, 2008)'
_diffrn_ambient_temperature 90
_diffrn_measured_fraction_theta_full 0.990
_diffrn_measured_fraction_theta_max 0.978
_diffrn_measurement_device_type 'Apex Duo II'
_diffrn_radiation_type MoK\a
_diffrn_radiation_wavelength 0.71073
_diffrn_reflns_av_R_equivalents 0.0269
_diffrn_reflns_av_unetI/netI 0.0270
_diffrn_reflns_Laue_measured_fraction_full 0.990
_diffrn_reflns_Laue_measured_fraction_max 0.978
_diffrn_reflns_limit_h_max 13
_diffrn_reflns_limit_h_min -12
_diffrn_reflns_limit_k_max 27
_diffrn_reflns_limit_k_min -27
_diffrn_reflns_limit_l_max 27
_diffrn_reflns_limit_l_min -27
_diffrn_reflns_number 69840
_diffrn_reflns_point_group_measured_fraction_full 0.990
_diffrn_reflns_point_group_measured_fraction_max 0.978
_diffrn_reflns_theta_full 26.000
_diffrn_reflns_theta_max 29.321
_diffrn_reflns_theta_min 1.290
_exptl_absorpt_coefficient_mu 0.613
_exptl_absorpt_correction_T_max 0.9760
_exptl_absorpt_correction_T_min 0.8833
_exptl_absorpt_correction_type multi-scan
_exptl_absorpt_process_details
;
SADABS-2014/5 (Bruker,2014) was used for absorption correction.
wR2(int) was 0.0481 before and 0.0373 after correction.
The Ratio of minimum to maximum transmission is 0.9051.
The \l/2 correction factor is 0.00150.
;
_exptl_crystal_colour 'clear yellow'
_exptl_crystal_colour_lustre clear
_exptl_crystal_colour_primary yellow
_exptl_crystal_density_diffrn 1.598
_exptl_crystal_description block
_exptl_crystal_F_000 1740
_exptl_crystal_size_max 0.36
_exptl_crystal_size_mid 0.1
_exptl_crystal_size_min 0.04
_refine_diff_density_max 1.999
_refine_diff_density_min -1.651
_refine_diff_density_rms 0.126
_refine_ls_extinction_method none
_refine_ls_goodness_of_fit_ref 1.115
_refine_ls_hydrogen_treatment constr
_refine_ls_matrix_type full
_refine_ls_number_parameters 940
_refine_ls_number_reflns 19107
_refine_ls_number_restraints 931
_refine_ls_restrained_S_all 1.100
_refine_ls_R_factor_all 0.0586
_refine_ls_R_factor_gt 0.0512
_refine_ls_shift/su_max 0.003
_refine_ls_shift/su_mean 0.000
_refine_ls_structure_factor_coef Fsqd
_refine_ls_weighting_details 'w=1/[\s^2^(Fo^2^)+(0.0307P)^2^+18.3349P] where P=(Fo^2^+2Fc^2^)/3'
_refine_ls_weighting_scheme calc
_refine_ls_wR_factor_gt 0.1177
_refine_ls_wR_factor_ref 0.1211
_reflns_Friedel_coverage 0.000
_reflns_number_gt 16855
_reflns_number_total 19107
_reflns_threshold_expression 'I > 2\s(I)'
_cod_data_source_file om6b00784_si_002.cif
_cod_data_source_block Complex_11
_cod_depositor_comments
;

2020-05-25
Z value and formula fixed to values more according to usual
chemical conventions.                 miguel
;
_cod_original_formula_sum 'C71 H72 B2 F20 N2 O6 P2 Rh2'
_cod_original_formula_weight 1718.68
_cod_original_formula_moiety '2(C32 H32 B F10 N O3 P Rh), C7 H8'
_cod_original_formula_units_Z 2
_cod_original_cell_volume 3571.2(8)
_cod_database_code 4086872
_shelx_space_group_comment
;
The symmetry employed for this shelxl refinement is uniquely defined
by the following loop, which should always be used as a source of
symmetry information in preference to the above space-group names.
They are only intended as comments.
;
_shelx_estimated_absorpt_t_max 0.976
_shelx_estimated_absorpt_t_min 0.810
_olex2_refinement_description
;
1. Fixed Uiso
 At 1.2 times of:
  All B(H) groups, All C(H) groups, All C(H,H) groups
 At 1.5 times of:
  All C(H,H,H) groups
2. Restrained planarity
 C65, C66, C67, C68, C69, C70, C71
 with sigma of 0.1
3. Uiso/Uaniso restraints and constraints
Uanis(C65) \\sim Ueq, Uanis(C66) \\sim Ueq, Uanis(C67) \\sim Ueq, Uanis(C68)
\\sim Ueq, Uanis(C69) \\sim Ueq, Uanis(C70) \\sim Ueq, Uanis(C71) \\sim Ueq:
with sigma of 0.001 and sigma for terminal atoms of 0.02
4. Rigid body (RIGU) restrains
 All non-hydrogen atoms
 with sigma for 1-2 distances of 0.004 and sigma for 1-3 distances of 0.004
5.a Free rotating group:
 C65(C66,C67,C68,C69,C70,C71)
5.b Ternary CH refined with riding coordinates:
 C33(H33), C34(H34), C37(H37), C38(H38), B2(H2), C1(H1), C2(H2A), C5(H5),
 C6(H6), B1(H1A)
5.c Secondary CH2 refined with riding coordinates:
 C35(H35A,H35B), C36(H36A,H36B), C39(H39A,H39B), C40(H40A,H40B), C49(H49A,
 H49B), C51(H51A,H51B), C3(H3A,H3B), C4(H4A,H4B), C7(H7A,H7B), C8(H8A,H8B),
 C17(H17A,H17B), C19(H19A,H19B)
5.d Aromatic/amide H refined with riding coordinates:
 C43(H43), C44(H44), C45(H45), C11(H11), C12(H12), C13(H13), C67(H67),
 C68(H68), C69(H69), C70(H70), C71(H71)
5.e Idealised Me refined as rotating group:
 C47(H47A,H47B,H47C), C48(H48A,H48B,H48C), C50(H50A,H50B,H50C), C52(H52A,H52B,
 H52C), C15(H15A,H15B,H15C), C16(H16A,H16B,H16C), C18(H18A,H18B,H18C), C20(H20A,
 H20B,H20C), C65(H65A,H65B,H65C)
;
_shelx_shelxl_version_number 2016/4
_olex2_submission_special_instructions 'No special instructions were received'

loop_
_space_group_symop_operation_xyz
'x, y, z'
'-x, -y, -z'

loop_
_atom_site_label
_atom_site_type_symbol
_atom_site_fract_x
_atom_site_fract_y
_atom_site_fract_z
_atom_site_U_iso_or_equiv
_atom_site_adp_type
_atom_site_occupancy
_atom_site_site_symmetry_order
_atom_site_calc_flag
_atom_site_refinement_flags_posn
_atom_site_refinement_flags_adp
_atom_site_disorder_assembly
_atom_site_disorder_group
Rh2 Rh 0.28130(2) 0.80958(2) 0.77179(2) 0.00970(6) Uani 1 1 d . U . .
P2 P -0.02394(8) 0.87994(4) 0.77179(4) 0.01044(14) Uani 1 1 d . U . .
F11 F 0.3462(2) 0.92448(11) 0.59502(11) 0.0221(4) Uani 1 1 d . U . .
F12 F 0.3722(2) 1.01682(13) 0.46727(11) 0.0247(5) Uani 1 1 d . U . .
F13 F 0.2779(3) 1.14982(13) 0.45404(12) 0.0298(5) Uani 1 1 d . U . .
F14 F 0.1585(3) 1.18979(12) 0.57265(13) 0.0309(5) Uani 1 1 d . U . .
F15 F 0.1354(2) 1.09804(11) 0.70159(11) 0.0193(4) Uani 1 1 d . U . .
F16 F 0.1185(2) 0.97385(12) 0.88327(11) 0.0207(4) Uani 1 1 d . U . .
F17 F 0.2770(3) 1.02146(12) 0.95641(11) 0.0249(5) Uani 1 1 d . U . .
F18 F 0.5591(3) 1.05609(11) 0.90334(12) 0.0246(5) Uani 1 1 d . U . .
F19 F 0.6760(2) 1.04691(11) 0.76957(12) 0.0223(4) Uani 1 1 d . U . .
F20 F 0.5183(2) 0.99792(11) 0.69485(11) 0.0181(4) Uani 1 1 d . U . .
O4 O 0.0681(2) 0.94375(12) 0.76614(12) 0.0133(4) Uani 1 1 d . U . .
O5 O -0.0641(3) 0.88504(13) 0.69790(12) 0.0166(5) Uani 1 1 d . U . .
O6 O -0.1722(2) 0.88823(13) 0.81835(12) 0.0141(4) Uani 1 1 d . U . .
N2 N 0.0563(3) 0.80880(13) 0.79834(15) 0.0127(5) Uani 1 1 d . U . .
C33 C 0.2883(3) 0.70388(16) 0.77006(18) 0.0143(6) Uani 1 1 d . U . .
H33 H 0.193026 0.683914 0.770483 0.017 Uiso 1 1 calc R . . .
C34 C 0.3090(3) 0.70656(16) 0.83721(18) 0.0145(6) Uani 1 1 d . U . .
H34 H 0.225339 0.688639 0.876179 0.017 Uiso 1 1 calc R . . .
C35 C 0.4530(4) 0.69575(18) 0.86094(19) 0.0173(6) Uani 1 1 d . U . .
H35A H 0.512609 0.665456 0.835496 0.021 Uiso 1 1 calc R . . .
H35B H 0.438115 0.671881 0.912329 0.021 Uiso 1 1 calc R . . .
C36 C 0.5317(4) 0.76558(18) 0.84621(18) 0.0164(6) Uani 1 1 d . U . .
H36A H 0.506436 0.783511 0.888401 0.020 Uiso 1 1 calc R . . .
H36B H 0.636287 0.757778 0.838310 0.020 Uiso 1 1 calc R . . .
C37 C 0.4950(3) 0.82036(16) 0.78188(18) 0.0146(6) Uani 1 1 d . U . .
H37 H 0.522343 0.869062 0.779370 0.017 Uiso 1 1 calc R . . .
C38 C 0.4969(3) 0.80934(16) 0.71536(17) 0.0133(6) Uani 1 1 d . U . .
H38 H 0.524185 0.851556 0.674417 0.016 Uiso 1 1 calc R . . .
C39 C 0.5379(4) 0.74047(18) 0.69866(19) 0.0172(6) Uani 1 1 d . U . .
H39A H 0.605182 0.715793 0.729204 0.021 Uiso 1 1 calc R . . .
H39B H 0.587323 0.749787 0.648667 0.021 Uiso 1 1 calc R . . .
C40 C 0.4051(4) 0.69376(19) 0.7108(2) 0.0187(7) Uani 1 1 d . U . .
H40A H 0.366369 0.704132 0.666419 0.022 Uiso 1 1 calc R . . .
H40B H 0.434223 0.644293 0.722266 0.022 Uiso 1 1 calc R . . .
C41 C -0.0314(3) 0.74644(16) 0.83354(18) 0.0132(6) Uani 1 1 d . U . .
C42 C -0.0820(3) 0.70775(18) 0.79348(19) 0.0167(6) Uani 1 1 d . U . .
C43 C -0.1657(4) 0.64768(18) 0.8297(2) 0.0221(7) Uani 1 1 d . U . .
H43 H -0.199343 0.620742 0.803248 0.027 Uiso 1 1 calc R . . .
C44 C -0.2004(4) 0.62663(19) 0.9031(2) 0.0253(8) Uani 1 1 d . U . .
H44 H -0.259720 0.586575 0.926600 0.030 Uiso 1 1 calc R . . .
C45 C -0.1476(4) 0.6648(2) 0.9419(2) 0.0229(7) Uani 1 1 d . U . .
H45 H -0.171146 0.650309 0.992178 0.028 Uiso 1 1 calc R . . .
C46 C -0.0606(4) 0.72409(18) 0.90849(18) 0.0163(6) Uani 1 1 d . U . .
C47 C 0.0008(4) 0.76204(19) 0.95251(18) 0.0192(7) Uani 1 1 d . U . .
H47A H 0.092583 0.784110 0.926010 0.029 Uiso 1 1 calc GR . . .
H47B H 0.015801 0.728736 0.996854 0.029 Uiso 1 1 calc GR . . .
H47C H -0.066038 0.797907 0.963218 0.029 Uiso 1 1 calc GR . . .
C48 C -0.0494(4) 0.7279(2) 0.7132(2) 0.0225(7) Uani 1 1 d . U . .
H48A H -0.126738 0.756754 0.694687 0.034 Uiso 1 1 calc GR . . .
H48B H -0.041556 0.685632 0.696870 0.034 Uiso 1 1 calc GR . . .
H48C H 0.041253 0.754358 0.696058 0.034 Uiso 1 1 calc GR . . .
C49 C -0.1884(3) 0.91579(17) 0.88023(17) 0.0137(6) Uani 1 1 d . U . .
H49A H -0.196323 0.967238 0.865526 0.016 Uiso 1 1 calc R . . .
H49B H -0.104285 0.903714 0.903675 0.016 Uiso 1 1 calc R . . .
C50 C -0.3233(4) 0.88318(19) 0.93052(18) 0.0178(6) Uani 1 1 d . U . .
H50A H -0.404387 0.892133 0.905518 0.027 Uiso 1 1 calc GR . . .
H50B H -0.341881 0.903588 0.970630 0.027 Uiso 1 1 calc GR . . .
H50C H -0.310842 0.832715 0.947987 0.027 Uiso 1 1 calc GR . . .
C51 C -0.1516(5) 0.9421(2) 0.6640(2) 0.0319(9) Uani 1 1 d . U . .
H51A H -0.161821 0.978746 0.689310 0.038 Uiso 1 1 calc R . . .
H51B H -0.248445 0.924241 0.665698 0.038 Uiso 1 1 calc R . . .
C52 C -0.0792(5) 0.9719(3) 0.5885(3) 0.0465(14) Uani 1 1 d . U . .
H52A H -0.066911 0.935040 0.564183 0.070 Uiso 1 1 calc GR . . .
H52B H 0.014798 0.991319 0.587269 0.070 Uiso 1 1 calc GR . . .
H52C H -0.138133 1.008971 0.564604 0.070 Uiso 1 1 calc GR . . .
C53 C 0.2425(3) 1.00757(17) 0.65443(16) 0.0117(5) Uani 1 1 d . U . .
C54 C 0.3011(3) 0.99006(18) 0.59245(18) 0.0149(6) Uani 1 1 d . U . .
C55 C 0.3149(4) 1.03687(19) 0.52560(17) 0.0173(6) Uani 1 1 d . U . .
C56 C 0.2667(4) 1.10415(19) 0.51871(18) 0.0193(7) Uani 1 1 d . U . .
C57 C 0.2064(4) 1.12443(18) 0.57859(19) 0.0186(7) Uani 1 1 d . U . .
C58 C 0.1958(4) 1.07593(17) 0.64444(17) 0.0142(6) Uani 1 1 d . U . .
C59 C 0.3106(3) 0.98321(16) 0.78467(17) 0.0124(6) Uani 1 1 d . U . .
C60 C 0.4540(3) 1.00322(16) 0.76007(17) 0.0133(6) Uani 1 1 d . U . .
C61 C 0.5385(4) 1.02776(17) 0.79797(19) 0.0158(6) Uani 1 1 d . U . .
C62 C 0.4798(4) 1.03363(17) 0.86484(19) 0.0168(6) Uani 1 1 d . U . .
C63 C 0.3369(4) 1.01509(17) 0.89193(18) 0.0169(6) Uani 1 1 d . U . .
C64 C 0.2563(4) 0.99076(17) 0.85220(17) 0.0146(6) Uani 1 1 d . U . .
B2 B 0.2240(4) 0.95485(18) 0.73469(19) 0.0115(6) Uani 1 1 d . U . .
H2 H 0.264795 0.908784 0.730964 0.014 Uiso 1 1 calc R . . .
Rh1 Rh 0.50087(2) 0.30650(2) 0.77481(2) 0.00905(6) Uani 1 1 d . U . .
P1 P 0.80168(8) 0.36317(4) 0.79146(4) 0.00897(14) Uani 1 1 d . U . .
F1 F 0.3300(2) 0.49958(11) 0.68901(11) 0.0188(4) Uani 1 1 d . U . .
F2 F 0.1178(2) 0.55686(12) 0.76336(13) 0.0242(5) Uani 1 1 d . U . .
F3 F 0.1361(2) 0.56342(11) 0.89679(12) 0.0249(5) Uani 1 1 d . U . .
F4 F 0.3748(3) 0.51467(14) 0.95176(12) 0.0319(6) Uani 1 1 d . U . .
F5 F 0.5854(3) 0.45875(15) 0.87891(12) 0.0308(6) Uani 1 1 d . U . .
F6 F 0.6950(2) 0.58678(11) 0.70041(11) 0.0192(4) Uani 1 1 d . U . .
F7 F 0.7623(3) 0.68018(11) 0.57175(13) 0.0284(5) Uani 1 1 d . U . .
F8 F 0.7446(3) 0.64315(13) 0.45203(11) 0.0282(5) Uani 1 1 d . U . .
F9 F 0.6586(2) 0.51104(14) 0.46217(11) 0.0275(5) Uani 1 1 d . U . .
F10 F 0.5896(3) 0.41802(12) 0.58899(12) 0.0244(5) Uani 1 1 d . U . .
O1 O 0.7277(2) 0.43094(11) 0.75921(12) 0.0111(4) Uani 1 1 d . U . .
O2 O 0.9540(2) 0.36421(13) 0.74312(12) 0.0144(4) Uani 1 1 d . U . .
O3 O 0.8439(2) 0.36647(12) 0.86283(12) 0.0134(4) Uani 1 1 d . U . .
N1 N 0.7035(3) 0.29636(13) 0.80408(15) 0.0109(5) Uani 1 1 d . U . .
C1 C 0.3380(4) 0.31590(18) 0.71240(19) 0.0167(6) Uani 1 1 d . U . .
H1 H 0.342428 0.360682 0.673942 0.020 Uiso 1 1 calc R . . .
C2 C 0.2783(4) 0.32176(18) 0.77937(18) 0.0159(6) Uani 1 1 d . U . .
H2A H 0.248890 0.370430 0.779440 0.019 Uiso 1 1 calc R . . .
C3 C 0.1839(4) 0.2667(2) 0.8359(3) 0.0323(10) Uani 1 1 d . U . .
H3A H 0.113533 0.289830 0.865139 0.039 Uiso 1 1 calc R . . .
H3B H 0.129976 0.240863 0.812835 0.039 Uiso 1 1 calc R . . .
C4 C 0.2675(4) 0.2165(3) 0.8827(3) 0.0396(12) Uani 1 1 d . U . .
H4A H 0.221304 0.169760 0.896000 0.048 Uiso 1 1 calc R . . .
H4B H 0.263290 0.230684 0.926719 0.048 Uiso 1 1 calc R . . .
C5 C 0.4234(4) 0.21076(18) 0.84994(19) 0.0182(7) Uani 1 1 d . U . .
H5 H 0.486096 0.191903 0.885658 0.022 Uiso 1 1 calc R . . .
C6 C 0.4757(4) 0.19887(17) 0.7836(2) 0.0188(7) Uani 1 1 d . U . .
H6 H 0.567331 0.172577 0.781052 0.023 Uiso 1 1 calc R . . .
C7 C 0.3772(6) 0.1865(2) 0.7358(3) 0.0364(11) Uani 1 1 d . U . .
H7A H 0.427204 0.156657 0.706793 0.044 Uiso 1 1 calc R . . .
H7B H 0.290615 0.160526 0.765953 0.044 Uiso 1 1 calc R . . .
C8 C 0.3317(6) 0.2514(2) 0.6875(3) 0.0353(11) Uani 1 1 d . U . .
H8A H 0.232213 0.244630 0.682060 0.042 Uiso 1 1 calc R . . .
H8B H 0.393655 0.259140 0.640232 0.042 Uiso 1 1 calc R . . .
C9 C 0.7633(3) 0.23114(16) 0.84105(16) 0.0106(5) Uani 1 1 d . U . .
C10 C 0.7390(4) 0.20995(17) 0.91610(17) 0.0140(6) Uani 1 1 d . U . .
C11 C 0.8014(4) 0.14847(18) 0.95002(19) 0.0184(7) Uani 1 1 d . U . .
H11 H 0.786911 0.134264 1.000333 0.022 Uiso 1 1 calc R . . .
C12 C 0.8840(4) 0.10756(18) 0.9120(2) 0.0206(7) Uani 1 1 d . U . .
H12 H 0.927769 0.066589 0.936012 0.025 Uiso 1 1 calc R . . .
C13 C 0.9020(4) 0.12720(18) 0.8386(2) 0.0175(6) Uani 1 1 d . U . .
H13 H 0.955655 0.098421 0.812562 0.021 Uiso 1 1 calc R . . .
C14 C 0.8424(3) 0.18875(17) 0.80208(17) 0.0137(6) Uani 1 1 d . U . .
C15 C 0.8655(4) 0.20780(19) 0.72196(18) 0.0186(7) Uani 1 1 d . U . .
H15A H 0.792385 0.240916 0.705292 0.028 Uiso 1 1 calc GR . . .
H15B H 0.858236 0.165589 0.706694 0.028 Uiso 1 1 calc GR . . .
H15C H 0.960806 0.229212 0.702027 0.028 Uiso 1 1 calc GR . . .
C16 C 0.6458(4) 0.25125(19) 0.96033(18) 0.0187(7) Uani 1 1 d . U . .
H16A H 0.706792 0.278035 0.978434 0.028 Uiso 1 1 calc GR . . .
H16B H 0.583917 0.219131 1.000214 0.028 Uiso 1 1 calc GR . . .
H16C H 0.586466 0.283295 0.930949 0.028 Uiso 1 1 calc GR . . .
C17 C 0.9665(4) 0.38343(20) 0.66596(18) 0.0193(7) Uani 1 1 d . U . .
H17A H 0.872019 0.377893 0.653875 0.023 Uiso 1 1 calc R . . .
H17B H 1.034538 0.352005 0.646023 0.023 Uiso 1 1 calc R . . .
C18 C 1.0185(4) 0.4579(2) 0.6340(2) 0.0258(8) Uani 1 1 d . U . .
H18A H 1.027516 0.469851 0.582360 0.039 Uiso 1 1 calc GR . . .
H18B H 1.112046 0.463259 0.645998 0.039 Uiso 1 1 calc GR . . .
H18C H 0.949745 0.489014 0.652866 0.039 Uiso 1 1 calc GR . . .
C19 C 0.9261(4) 0.42528(18) 0.86662(19) 0.0172(6) Uani 1 1 d . U . .
H19A H 0.900945 0.468895 0.833289 0.021 Uiso 1 1 calc R . . .
H19B H 1.029977 0.417526 0.853773 0.021 Uiso 1 1 calc R . . .
C20 C 0.8896(4) 0.43074(19) 0.94154(19) 0.0205(7) Uani 1 1 d . U . .
H20A H 0.944281 0.469500 0.945966 0.031 Uiso 1 1 calc GR . . .
H20B H 0.913878 0.387116 0.974073 0.031 Uiso 1 1 calc GR . . .
H20C H 0.786831 0.439165 0.953391 0.031 Uiso 1 1 calc GR . . .
C21 C 0.6347(3) 0.49865(16) 0.65048(16) 0.0115(5) Uani 1 1 d . U . .
C22 C 0.6308(3) 0.48234(18) 0.58779(17) 0.0150(6) Uani 1 1 d . U . .
C23 C 0.6663(4) 0.5298(2) 0.52141(17) 0.0177(6) Uani 1 1 d . U . .
C24 C 0.7100(4) 0.59636(19) 0.51582(18) 0.0197(7) Uani 1 1 d . U . .
C25 C 0.7187(4) 0.61548(17) 0.57667(18) 0.0176(6) Uani 1 1 d . U . .
C26 C 0.6826(3) 0.56657(17) 0.64213(17) 0.0136(6) Uani 1 1 d . U . .
C27 C 0.4684(3) 0.47663(16) 0.77961(16) 0.0120(6) Uani 1 1 d . U . .
C28 C 0.3439(3) 0.50252(17) 0.75455(17) 0.0139(6) Uani 1 1 d . U . .
C29 C 0.2330(4) 0.53165(17) 0.79185(19) 0.0165(6) Uani 1 1 d . U . .
C30 C 0.2420(4) 0.53551(18) 0.85906(19) 0.0186(7) Uani 1 1 d . U . .
C31 C 0.3627(4) 0.5107(2) 0.88674(19) 0.0204(7) Uani 1 1 d . U . .
C32 C 0.4723(4) 0.48198(19) 0.84700(18) 0.0176(6) Uani 1 1 d . U . .
B1 B 0.5935(4) 0.44530(18) 0.72991(18) 0.0108(6) Uani 1 1 d . U . .
H1A H 0.557385 0.400484 0.725616 0.013 Uiso 1 1 calc R . . .
C65 C 0.8801(9) 0.3498(5) 0.4850(7) 0.173(5) Uani 1 1 d . U A -1
H65A H 0.928909 0.361352 0.435308 0.259 Uiso 1 1 calc GR . A -1
H65B H 0.951423 0.341206 0.515867 0.259 Uiso 1 1 calc GR . A -1
H65C H 0.819746 0.388819 0.492990 0.259 Uiso 1 1 calc GR . A -1
C66 C 0.7879(7) 0.2853(4) 0.5014(4) 0.234(6) Uani 1 1 d G U A -1
C67 C 0.6471(8) 0.2900(4) 0.4888(4) 0.144(4) Uani 1 1 d G U A -1
H67 H 0.610173 0.334362 0.468481 0.172 Uiso 1 1 calc R . A -1
C68 C 0.5604(9) 0.2304(5) 0.5055(5) 0.133(4) Uani 1 1 d G U A -1
H68 H 0.465245 0.234595 0.496601 0.159 Uiso 1 1 calc R . A -1
C69 C 0.6133(13) 0.1648(4) 0.5352(5) 0.198(5) Uani 1 1 d G U A -1
H69 H 0.554382 0.124246 0.546688 0.238 Uiso 1 1 calc R . A -1
C70 C 0.7534(14) 0.1593(4) 0.5479(7) 0.265(7) Uani 1 1 d G U A -1
H70 H 0.790219 0.114806 0.567971 0.318 Uiso 1 1 calc R . A -1
C71 C 0.8396(10) 0.2190(5) 0.5310(6) 0.269(6) Uani 1 1 d G U A -1
H71 H 0.934832 0.214625 0.539821 0.322 Uiso 1 1 calc R . A -1

loop_
_atom_site_aniso_label
_atom_site_aniso_U_11
_atom_site_aniso_U_22
_atom_site_aniso_U_33
_atom_site_aniso_U_23
_atom_site_aniso_U_13
_atom_site_aniso_U_12
Rh2 0.00697(10) 0.00872(11) 0.01302(11) -0.00330(8) -0.00042(8) 0.00010(8)
P2 0.0076(3) 0.0125(4) 0.0118(3) -0.0048(3) -0.0014(3) 0.0008(3)
F11 0.0252(11) 0.0210(10) 0.0218(10) -0.0104(8) -0.0035(9) 0.0105(9)
F12 0.0207(11) 0.0403(13) 0.0134(9) -0.0107(9) 0.0004(8) 0.0040(10)
F13 0.0387(14) 0.0296(12) 0.0150(10) 0.0052(9) -0.0060(9) -0.0053(10)
F14 0.0501(16) 0.0130(10) 0.0292(12) -0.0016(9) -0.0135(11) 0.0063(10)
F15 0.0261(11) 0.0154(10) 0.0177(10) -0.0073(8) -0.0040(8) 0.0060(8)
F16 0.0170(10) 0.0279(11) 0.0166(10) -0.0079(8) 0.0024(8) -0.0055(8)
F17 0.0340(12) 0.0268(12) 0.0157(10) -0.0089(9) -0.0036(9) -0.0048(10)
F18 0.0307(12) 0.0202(11) 0.0292(12) -0.0083(9) -0.0183(10) -0.0020(9)
F19 0.0121(9) 0.0214(11) 0.0344(12) -0.0074(9) -0.0066(9) -0.0038(8)
F20 0.0119(9) 0.0220(10) 0.0193(10) -0.0067(8) 0.0017(7) -0.0022(8)
O4 0.0104(10) 0.0108(10) 0.0177(11) -0.0044(8) 0.0005(8) -0.0006(8)
O5 0.0155(11) 0.0216(12) 0.0138(11) -0.0062(9) -0.0039(9) 0.0033(9)
O6 0.0088(10) 0.0197(12) 0.0150(11) -0.0088(9) 0.0008(8) -0.0002(9)
N2 0.0070(11) 0.0060(11) 0.0237(14) -0.0023(10) -0.0022(10) -0.0001(9)
C33 0.0110(14) 0.0082(13) 0.0226(15) -0.0045(12) 0.0000(12) -0.0003(11)
C34 0.0105(13) 0.0092(13) 0.0193(15) 0.0008(11) 0.0010(11) -0.0008(11)
C35 0.0149(15) 0.0159(15) 0.0193(16) -0.0016(12) -0.0039(12) 0.0032(12)
C36 0.0124(14) 0.0189(16) 0.0189(15) -0.0059(12) -0.0049(12) 0.0038(12)
C37 0.0096(13) 0.0080(13) 0.0231(16) -0.0035(11) 0.0025(12) 0.0048(11)
C38 0.0088(13) 0.0105(13) 0.0180(14) -0.0025(11) 0.0024(11) -0.0020(11)
C39 0.0138(14) 0.0159(15) 0.0206(16) -0.0068(12) 0.0026(12) -0.0004(12)
C40 0.0142(15) 0.0170(16) 0.0264(17) -0.0117(13) 0.0013(13) -0.0004(12)
C41 0.0080(13) 0.0104(13) 0.0194(15) -0.0018(11) -0.0014(11) 0.0004(10)
C42 0.0096(14) 0.0155(15) 0.0253(16) -0.0059(13) -0.0038(12) -0.0001(11)
C43 0.0110(15) 0.0139(15) 0.041(2) -0.0060(14) -0.0068(14) 0.0001(12)
C44 0.0096(15) 0.0160(16) 0.043(2) 0.0021(15) -0.0025(14) -0.0013(12)
C45 0.0130(15) 0.0210(17) 0.0258(18) 0.0049(14) 0.0010(13) 0.0029(13)
C46 0.0113(14) 0.0148(15) 0.0197(15) -0.0009(12) -0.0018(12) 0.0054(11)
C47 0.0201(16) 0.0199(16) 0.0149(15) -0.0022(12) -0.0016(12) 0.0052(13)
C48 0.0252(18) 0.0208(17) 0.0258(17) -0.0117(14) -0.0071(14) -0.0018(14)
C49 0.0137(14) 0.0150(15) 0.0129(14) -0.0066(11) 0.0004(11) -0.0004(11)
C50 0.0146(15) 0.0234(17) 0.0145(15) -0.0064(13) 0.0018(12) -0.0018(13)
C51 0.034(2) 0.039(2) 0.0234(19) -0.0061(17) -0.0145(16) 0.0182(18)
C52 0.029(2) 0.065(4) 0.036(2) 0.009(2) -0.0157(19) -0.013(2)
C53 0.0106(13) 0.0137(14) 0.0115(13) -0.0039(11) -0.0032(11) -0.0010(11)
C54 0.0122(14) 0.0169(15) 0.0167(14) -0.0068(12) -0.0026(11) 0.0021(12)
C55 0.0126(14) 0.0268(17) 0.0122(14) -0.0061(12) -0.0003(11) -0.0008(12)
C56 0.0205(16) 0.0203(16) 0.0137(14) 0.0021(12) -0.0046(12) -0.0030(13)
C57 0.0231(17) 0.0125(14) 0.0192(15) -0.0016(12) -0.0060(13) 0.0006(12)
C58 0.0139(14) 0.0152(14) 0.0132(14) -0.0040(11) -0.0019(11) 0.0007(11)
C59 0.0135(14) 0.0089(13) 0.0153(14) -0.0022(11) -0.0056(11) 0.0012(11)
C60 0.0146(14) 0.0098(13) 0.0155(14) -0.0032(11) -0.0033(11) 0.0015(11)
C61 0.0127(14) 0.0113(14) 0.0237(16) -0.0032(12) -0.0064(12) -0.0004(11)
C62 0.0203(16) 0.0100(14) 0.0231(16) -0.0041(12) -0.0119(13) -0.0010(12)
C63 0.0229(16) 0.0129(15) 0.0152(14) -0.0032(12) -0.0046(12) -0.0006(12)
C64 0.0169(15) 0.0109(14) 0.0154(14) -0.0022(11) -0.0032(12) -0.0009(11)
B2 0.0092(14) 0.0097(15) 0.0153(15) -0.0043(12) -0.0004(12) -0.0002(11)
Rh1 0.00724(10) 0.00803(11) 0.01148(11) -0.00193(8) -0.00193(8) 0.00053(8)
P1 0.0062(3) 0.0098(3) 0.0104(3) -0.0024(3) -0.0009(3) 0.0008(3)
F1 0.0151(9) 0.0234(10) 0.0193(10) -0.0055(8) -0.0081(8) 0.0033(8)
F2 0.0118(9) 0.0222(11) 0.0368(13) -0.0054(9) -0.0051(9) 0.0051(8)
F3 0.0178(10) 0.0202(11) 0.0312(12) -0.0078(9) 0.0097(9) 0.0025(8)
F4 0.0321(13) 0.0460(15) 0.0190(11) -0.0161(10) 0.0013(9) 0.0099(11)
F5 0.0226(11) 0.0553(16) 0.0173(10) -0.0139(10) -0.0085(9) 0.0186(11)
F6 0.0275(11) 0.0165(10) 0.0144(9) -0.0087(8) 0.0017(8) -0.0041(8)
F7 0.0374(13) 0.0118(10) 0.0277(12) -0.0012(8) 0.0093(10) -0.0037(9)
F8 0.0297(12) 0.0298(12) 0.0136(10) 0.0077(9) 0.0033(9) 0.0040(10)
F9 0.0242(11) 0.0464(15) 0.0122(10) -0.0100(9) 0.0004(8) -0.0071(10)
F10 0.0300(12) 0.0239(11) 0.0206(10) -0.0111(9) 0.0013(9) -0.0092(9)
O1 0.0089(10) 0.0098(10) 0.0144(10) -0.0026(8) -0.0027(8) 0.0014(8)
O2 0.0080(10) 0.0199(12) 0.0126(10) -0.0019(9) 0.0005(8) 0.0020(8)
O3 0.0133(10) 0.0145(11) 0.0133(10) -0.0034(8) -0.0046(8) -0.0018(8)
N1 0.0084(11) 0.0062(11) 0.0180(13) -0.0037(9) -0.0017(9) 0.0003(9)
C1 0.0166(15) 0.0136(15) 0.0225(16) -0.0039(12) -0.0126(13) 0.0027(12)
C2 0.0129(14) 0.0171(15) 0.0156(14) 0.0025(12) -0.0068(12) -0.0065(12)
C3 0.0112(16) 0.0246(19) 0.044(2) 0.0120(17) 0.0049(15) 0.0017(14)
C4 0.0158(18) 0.038(2) 0.040(2) 0.0226(19) 0.0055(16) 0.0027(16)
C5 0.0103(14) 0.0145(15) 0.0230(16) 0.0067(12) -0.0036(12) -0.0019(11)
C6 0.0234(17) 0.0094(14) 0.0260(17) -0.0031(12) -0.0135(14) 0.0010(12)
C7 0.056(3) 0.0158(17) 0.052(3) -0.0134(18) -0.041(2) 0.0071(18)
C8 0.053(3) 0.0214(19) 0.046(3) -0.0166(18) -0.038(2) 0.0134(19)
C9 0.0076(13) 0.0102(13) 0.0130(13) -0.0018(10) -0.0017(10) 0.0002(10)
C10 0.0144(14) 0.0133(14) 0.0134(14) -0.0022(11) -0.0021(11) -0.0031(11)
C11 0.0201(16) 0.0156(15) 0.0170(15) 0.0025(12) -0.0068(13) -0.0047(12)
C12 0.0187(16) 0.0131(15) 0.0276(17) 0.0013(13) -0.0089(14) -0.0007(12)
C13 0.0114(14) 0.0146(15) 0.0263(17) -0.0052(13) -0.0036(12) 0.0030(12)
C14 0.0120(14) 0.0118(14) 0.0170(14) -0.0045(11) -0.0013(11) 0.0007(11)
C15 0.0204(16) 0.0186(16) 0.0162(15) -0.0072(12) 0.0011(13) 0.0023(13)
C16 0.0205(16) 0.0203(16) 0.0130(14) -0.0041(12) 0.0027(12) -0.0034(13)
C17 0.0164(16) 0.0249(17) 0.0132(14) -0.0039(13) 0.0040(12) 0.0005(13)
C18 0.0184(17) 0.0287(19) 0.0228(18) 0.0019(15) 0.0017(14) -0.0036(15)
C19 0.0158(15) 0.0163(15) 0.0210(16) -0.0072(13) -0.0032(12) -0.0044(12)
C20 0.0233(17) 0.0206(17) 0.0223(17) -0.0113(14) -0.0082(14) 0.0015(14)
C21 0.0088(13) 0.0118(13) 0.0115(13) -0.0001(10) -0.0014(10) 0.0024(10)
C22 0.0129(14) 0.0176(15) 0.0150(14) -0.0054(12) -0.0021(11) -0.0018(12)
C23 0.0123(14) 0.0305(18) 0.0101(13) -0.0053(12) -0.0016(11) -0.0003(13)
C24 0.0173(16) 0.0212(16) 0.0125(14) 0.0047(12) 0.0025(12) 0.0028(13)
C25 0.0178(16) 0.0120(14) 0.0185(15) 0.0003(12) 0.0009(12) 0.0029(12)
C26 0.0126(14) 0.0130(14) 0.0147(14) -0.0040(11) -0.0007(11) 0.0014(11)
C27 0.0113(13) 0.0099(13) 0.0121(13) -0.0004(11) 0.0001(10) 0.0007(11)
C28 0.0130(14) 0.0114(14) 0.0164(14) -0.0019(11) -0.0029(11) -0.0013(11)
C29 0.0108(14) 0.0113(14) 0.0237(16) -0.0003(12) -0.0008(12) 0.0003(11)
C30 0.0155(15) 0.0124(15) 0.0226(16) -0.0026(12) 0.0064(12) 0.0005(12)
C31 0.0189(16) 0.0238(18) 0.0155(15) -0.0053(13) 0.0036(12) 0.0024(13)
C32 0.0148(15) 0.0220(17) 0.0149(14) -0.0042(12) -0.0025(12) 0.0042(13)
B1 0.0097(14) 0.0102(14) 0.0115(14) -0.0012(11) -0.0023(11) 0.0016(11)
C65 0.055(5) 0.220(10) 0.241(14) -0.095(11) 0.022(7) 0.028(6)
C66 0.233(6) 0.234(6) 0.235(6) -0.0635(18) -0.0439(15) 0.0034(10)
C67 0.144(4) 0.144(4) 0.144(4) -0.0405(15) -0.0263(12) 0.0006(10)
C68 0.133(4) 0.134(4) 0.132(4) -0.0369(14) -0.0245(12) 0.0014(10)
C69 0.198(5) 0.197(5) 0.198(5) -0.0545(17) -0.0357(14) 0.0037(10)
C70 0.265(7) 0.265(7) 0.265(7) -0.073(2) -0.0501(16) 0.0040(10)
C71 0.268(6) 0.268(6) 0.269(7) -0.073(2) -0.0499(16) 0.0044(10)

loop_
_atom_type_symbol
_atom_type_description
_atom_type_scat_dispersion_real
_atom_type_scat_dispersion_imag
_atom_type_scat_source
C C 0.0033 0.0016 'International Tables Vol C Tables 4.2.6.8 and 6.1.1.4'
H H 0.0000 0.0000 'International Tables Vol C Tables 4.2.6.8 and 6.1.1.4'
B B 0.0013 0.0007 'International Tables Vol C Tables 4.2.6.8 and 6.1.1.4'
F F 0.0171 0.0103 'International Tables Vol C Tables 4.2.6.8 and 6.1.1.4'
N N 0.0061 0.0033 'International Tables Vol C Tables 4.2.6.8 and 6.1.1.4'
O O 0.0106 0.0060 'International Tables Vol C Tables 4.2.6.8 and 6.1.1.4'
P P 0.1023 0.0942 'International Tables Vol C Tables 4.2.6.8 and 6.1.1.4'
Rh Rh -1.1178 0.9187 'International Tables Vol C Tables 4.2.6.8 and 6.1.1.4'

loop_
_geom_angle_atom_site_label_1
_geom_angle_atom_site_label_2
_geom_angle_atom_site_label_3
_geom_angle
N2 Rh2 C33 93.18(11)
N2 Rh2 C34 96.09(11)
N2 Rh2 C38 163.09(12)
C33 Rh2 C34 38.56(13)
C33 Rh2 C38 81.72(12)
C34 Rh2 C38 89.95(12)
C37 Rh2 N2 158.14(12)
C37 Rh2 C33 97.96(12)
C37 Rh2 C34 81.42(12)
C37 Rh2 C38 38.54(13)
O4 P2 O5 109.63(14)
O4 P2 O6 106.49(13)
O4 P2 N2 111.75(14)
O5 P2 N2 109.92(15)
O6 P2 O5 102.78(13)
O6 P2 N2 115.81(14)
B2 O4 P2 126.4(2)
C51 O5 P2 121.6(2)
C49 O6 P2 123.6(2)
P2 N2 Rh2 117.83(15)
C41 N2 Rh2 124.3(2)
C41 N2 P2 117.6(2)
Rh2 C33 H33 113.8
C34 C33 Rh2 71.81(18)
C34 C33 H33 113.8
C34 C33 C40 125.4(3)
C40 C33 Rh2 110.5(2)
C40 C33 H33 113.8
Rh2 C34 H34 114.0
C33 C34 Rh2 69.62(18)
C33 C34 H34 114.0
C33 C34 C35 123.6(3)
C35 C34 Rh2 114.0(2)
C35 C34 H34 114.0
C34 C35 H35A 109.4
C34 C35 H35B 109.4
C34 C35 C36 111.1(3)
H35A C35 H35B 108.0
C36 C35 H35A 109.4
C36 C35 H35B 109.4
C35 C36 H36A 109.0
C35 C36 H36B 109.0
H36A C36 H36B 107.8
C37 C36 C35 112.8(3)
C37 C36 H36A 109.0
C37 C36 H36B 109.0
Rh2 C37 H37 113.7
C36 C37 Rh2 111.4(2)
C36 C37 H37 113.7
C38 C37 Rh2 72.37(19)
C38 C37 C36 124.9(3)
C38 C37 H37 113.7
Rh2 C38 H38 114.3
C37 C38 Rh2 69.09(18)
C37 C38 H38 114.3
C37 C38 C39 123.4(3)
C39 C38 Rh2 113.3(2)
C39 C38 H38 114.3
C38 C39 H39A 109.4
C38 C39 H39B 109.4
C38 C39 C40 111.3(3)
H39A C39 H39B 108.0
C40 C39 H39A 109.4
C40 C39 H39B 109.4
C33 C40 C39 112.9(3)
C33 C40 H40A 109.0
C33 C40 H40B 109.0
C39 C40 H40A 109.0
C39 C40 H40B 109.0
H40A C40 H40B 107.8
C42 C41 N2 120.3(3)
C42 C41 C46 120.8(3)
C46 C41 N2 118.9(3)
C41 C42 C48 122.9(3)
C43 C42 C41 118.4(3)
C43 C42 C48 118.7(3)
C42 C43 H43 119.2
C44 C43 C42 121.6(4)
C44 C43 H43 119.2
C43 C44 H44 120.4
C43 C44 C45 119.3(3)
C45 C44 H44 120.4
C44 C45 H45 119.3
C44 C45 C46 121.4(4)
C46 C45 H45 119.3
C41 C46 C47 121.7(3)
C45 C46 C41 118.4(3)
C45 C46 C47 119.9(3)
C46 C47 H47A 109.5
C46 C47 H47B 109.5
C46 C47 H47C 109.5
H47A C47 H47B 109.5
H47A C47 H47C 109.5
H47B C47 H47C 109.5
C42 C48 H48A 109.5
C42 C48 H48B 109.5
C42 C48 H48C 109.5
H48A C48 H48B 109.5
H48A C48 H48C 109.5
H48B C48 H48C 109.5
O6 C49 H49A 110.2
O6 C49 H49B 110.2
O6 C49 C50 107.4(3)
H49A C49 H49B 108.5
C50 C49 H49A 110.2
C50 C49 H49B 110.2
C49 C50 H50A 109.5
C49 C50 H50B 109.5
C49 C50 H50C 109.5
H50A C50 H50B 109.5
H50A C50 H50C 109.5
H50B C50 H50C 109.5
O5 C51 H51A 110.0
O5 C51 H51B 110.0
O5 C51 C52 108.5(4)
H51A C51 H51B 108.4
C52 C51 H51A 110.0
C52 C51 H51B 110.0
C51 C52 H52A 109.5
C51 C52 H52B 109.5
C51 C52 H52C 109.5
H52A C52 H52B 109.5
H52A C52 H52C 109.5
H52B C52 H52C 109.5
C54 C53 C58 114.7(3)
C54 C53 B2 125.5(3)
C58 C53 B2 119.8(3)
F11 C54 C53 120.3(3)
F11 C54 C55 116.4(3)
C55 C54 C53 123.3(3)
F12 C55 C54 120.6(3)
F12 C55 C56 119.7(3)
C56 C55 C54 119.6(3)
F13 C56 C55 120.2(3)
F13 C56 C57 120.1(3)
C55 C56 C57 119.7(3)
F14 C57 C56 120.3(3)
F14 C57 C58 121.0(3)
C56 C57 C58 118.7(3)
F15 C58 C53 119.3(3)
F15 C58 C57 116.6(3)
C57 C58 C53 124.1(3)
C60 C59 C64 113.8(3)
C60 C59 B2 119.4(3)
C64 C59 B2 126.9(3)
F20 C60 C59 118.9(3)
F20 C60 C61 116.7(3)
C61 C60 C59 124.5(3)
F19 C61 C60 120.5(3)
F19 C61 C62 120.1(3)
C62 C61 C60 119.4(3)
F18 C62 C61 120.9(3)
F18 C62 C63 120.3(3)
C61 C62 C63 118.8(3)
F17 C63 C62 119.7(3)
F17 C63 C64 120.4(3)
C64 C63 C62 119.9(3)
F16 C64 C59 120.9(3)
F16 C64 C63 115.4(3)
C63 C64 C59 123.7(3)
O4 B2 C53 109.4(3)
O4 B2 C59 111.7(3)
O4 B2 H2 107.9
C53 B2 H2 107.9
C59 B2 C53 112.0(3)
C59 B2 H2 107.9
N1 Rh1 C1 160.96(12)
N1 Rh1 C2 160.85(12)
N1 Rh1 C5 92.79(12)
N1 Rh1 C6 95.12(12)
C2 Rh1 C1 38.08(13)
C2 Rh1 C5 80.73(13)
C2 Rh1 C6 90.97(14)
C5 Rh1 C1 96.44(13)
C6 Rh1 C1 82.05(13)
C6 Rh1 C5 38.59(14)
O1 P1 O2 106.98(13)
O1 P1 O3 109.60(13)
O1 P1 N1 111.86(13)
O2 P1 N1 115.96(14)
O3 P1 O2 101.28(13)
O3 P1 N1 110.56(14)
B1 O1 P1 132.8(2)
C17 O2 P1 119.4(2)
C19 O3 P1 121.5(2)
P1 N1 Rh1 120.78(14)
C9 N1 Rh1 125.2(2)
C9 N1 P1 113.9(2)
Rh1 C1 H1 114.2
C2 C1 Rh1 70.16(19)
C2 C1 H1 114.2
C2 C1 C8 125.3(4)
C8 C1 Rh1 110.4(2)
C8 C1 H1 114.2
Rh1 C2 H2A 113.0
C1 C2 Rh1 71.8(2)
C1 C2 H2A 113.0
C1 C2 C3 124.7(4)
C3 C2 Rh1 114.9(2)
C3 C2 H2A 113.0
C2 C3 H3A 109.1
C2 C3 H3B 109.1
H3A C3 H3B 107.9
C4 C3 C2 112.4(3)
C4 C3 H3A 109.1
C4 C3 H3B 109.1
C3 C4 H4A 108.6
C3 C4 H4B 108.6
C3 C4 C5 114.5(3)
H4A C4 H4B 107.6
C5 C4 H4A 108.6
C5 C4 H4B 108.6
Rh1 C5 H5 113.6
C4 C5 Rh1 110.9(2)
C4 C5 H5 113.6
C6 C5 Rh1 70.39(19)
C6 C5 C4 126.5(4)
C6 C5 H5 113.6
Rh1 C6 H6 114.4
C5 C6 Rh1 71.0(2)
C5 C6 H6 114.4
C5 C6 C7 122.7(4)
C7 C6 Rh1 112.3(2)
C7 C6 H6 114.4
C6 C7 H7A 108.7
C6 C7 H7B 108.7
H7A C7 H7B 107.6
C8 C7 C6 114.2(3)
C8 C7 H7A 108.7
C8 C7 H7B 108.7
C1 C8 H8A 108.7
C1 C8 H8B 108.7
C7 C8 C1 114.4(3)
C7 C8 H8A 108.7
C7 C8 H8B 108.7
H8A C8 H8B 107.6
C10 C9 N1 119.9(3)
C14 C9 N1 119.9(3)
C14 C9 C10 120.2(3)
C9 C10 C16 122.0(3)
C11 C10 C9 118.6(3)
C11 C10 C16 119.3(3)
C10 C11 H11 119.2
C12 C11 C10 121.6(3)
C12 C11 H11 119.2
C11 C12 H12 120.4
C13 C12 C11 119.3(3)
C13 C12 H12 120.4
C12 C13 H13 119.4
C12 C13 C14 121.2(3)
C14 C13 H13 119.4
C9 C14 C15 122.0(3)
C13 C14 C9 119.0(3)
C13 C14 C15 119.0(3)
C14 C15 H15A 109.5
C14 C15 H15B 109.5
C14 C15 H15C 109.5
H15A C15 H15B 109.5
H15A C15 H15C 109.5
H15B C15 H15C 109.5
C10 C16 H16A 109.5
C10 C16 H16B 109.5
C10 C16 H16C 109.5
H16A C16 H16B 109.5
H16A C16 H16C 109.5
H16B C16 H16C 109.5
O2 C17 H17A 109.6
O2 C17 H17B 109.6
O2 C17 C18 110.3(3)
H17A C17 H17B 108.1
C18 C17 H17A 109.6
C18 C17 H17B 109.6
C17 C18 H18A 109.5
C17 C18 H18B 109.5
C17 C18 H18C 109.5
H18A C18 H18B 109.5
H18A C18 H18C 109.5
H18B C18 H18C 109.5
O3 C19 H19A 110.2
O3 C19 H19B 110.2
O3 C19 C20 107.5(3)
H19A C19 H19B 108.5
C20 C19 H19A 110.2
C20 C19 H19B 110.2
C19 C20 H20A 109.5
C19 C20 H20B 109.5
C19 C20 H20C 109.5
H20A C20 H20B 109.5
H20A C20 H20C 109.5
H20B C20 H20C 109.5
C22 C21 C26 114.9(3)
C22 C21 B1 125.5(3)
C26 C21 B1 119.6(3)
F10 C22 C21 120.3(3)
F10 C22 C23 116.4(3)
C21 C22 C23 123.3(3)
F9 C23 C22 120.5(3)
F9 C23 C24 119.7(3)
C24 C23 C22 119.8(3)
F8 C24 C23 120.7(3)
F8 C24 C25 119.7(3)
C23 C24 C25 119.6(3)
F7 C25 C24 120.1(3)
F7 C25 C26 121.0(3)
C24 C25 C26 118.9(3)
F6 C26 C21 119.3(3)
F6 C26 C25 117.2(3)
C25 C26 C21 123.4(3)
C28 C27 B1 119.8(3)
C32 C27 C28 114.1(3)
C32 C27 B1 126.0(3)
F1 C28 C27 118.5(3)
F1 C28 C29 117.1(3)
C29 C28 C27 124.4(3)
F2 C29 C28 120.8(3)
F2 C29 C30 120.0(3)
C28 C29 C30 119.2(3)
F3 C30 C29 120.7(3)
F3 C30 C31 120.2(3)
C31 C30 C29 119.1(3)
F4 C31 C30 120.2(3)
F4 C31 C32 120.1(3)
C30 C31 C32 119.7(3)
F5 C32 C27 121.3(3)
F5 C32 C31 115.2(3)
C27 C32 C31 123.5(3)
O1 B1 C21 107.4(2)
O1 B1 C27 113.0(3)
O1 B1 H1A 108.3
C21 B1 H1A 108.3
C27 B1 C21 111.5(2)
C27 B1 H1A 108.3
H65A C65 H65B 109.5
H65A C65 H65C 109.5
H65B C65 H65C 109.5
C66 C65 H65A 109.5
C66 C65 H65B 109.5
C66 C65 H65C 109.5
C67 C66 C65 120.9
C71 C66 C65 121.0
C71 C66 C67 118.1
C66 C67 H67 119.5
C68 C67 C66 121.1
C68 C67 H67 119.5
C67 C68 H68 119.9
C69 C68 C67 120.2
C69 C68 H68 119.9
C68 C69 H69 120.3
C68 C69 C70 119.4
C70 C69 H69 120.3
C69 C70 H70 119.9
C71 C70 C69 120.2
C71 C70 H70 119.9
C66 C71 H71 119.4
C70 C71 C66 121.1
C70 C71 H71 119.4

loop_
_geom_bond_atom_site_label_1
_geom_bond_atom_site_label_2
_geom_bond_distance
Rh2 N2 2.103(3)
Rh2 C33 2.116(3)
Rh2 C34 2.144(3)
Rh2 C37 2.103(3)
Rh2 C38 2.145(3)
P2 O4 1.537(2)
P2 O5 1.568(2)
P2 O6 1.566(2)
P2 N2 1.590(3)
F11 C54 1.351(4)
F12 C55 1.348(4)
F13 C56 1.347(4)
F14 C57 1.345(4)
F15 C58 1.357(4)
F16 C64 1.352(4)
F17 C63 1.345(4)
F18 C62 1.339(4)
F19 C61 1.347(4)
F20 C60 1.362(4)
O4 B2 1.495(4)
O5 C51 1.470(4)
O6 C49 1.467(4)
N2 C41 1.452(4)
C33 H33 1.0000
C33 C34 1.407(5)
C33 C40 1.515(5)
C34 H34 1.0000
C34 C35 1.520(5)
C35 H35A 0.9900
C35 H35B 0.9900
C35 C36 1.534(5)
C36 H36A 0.9900
C36 H36B 0.9900
C36 C37 1.526(5)
C37 H37 1.0000
C37 C38 1.402(5)
C38 H38 1.0000
C38 C39 1.521(5)
C39 H39A 0.9900
C39 H39B 0.9900
C39 C40 1.538(5)
C40 H40A 0.9900
C40 H40B 0.9900
C41 C42 1.408(5)
C41 C46 1.414(5)
C42 C43 1.402(5)
C42 C48 1.515(5)
C43 H43 0.9500
C43 C44 1.387(6)
C44 H44 0.9500
C44 C45 1.391(6)
C45 H45 0.9500
C45 C46 1.398(5)
C46 C47 1.510(5)
C47 H47A 0.9800
C47 H47B 0.9800
C47 H47C 0.9800
C48 H48A 0.9800
C48 H48B 0.9800
C48 H48C 0.9800
C49 H49A 0.9900
C49 H49B 0.9900
C49 C50 1.514(4)
C50 H50A 0.9800
C50 H50B 0.9800
C50 H50C 0.9800
C51 H51A 0.9900
C51 H51B 0.9900
C51 C52 1.499(6)
C52 H52A 0.9800
C52 H52B 0.9800
C52 H52C 0.9800
C53 C54 1.389(4)
C53 C58 1.390(4)
C53 B2 1.637(5)
C54 C55 1.387(5)
C55 C56 1.380(5)
C56 C57 1.384(5)
C57 C58 1.389(5)
C59 C60 1.392(5)
C59 C64 1.398(5)
C59 B2 1.628(5)
C60 C61 1.386(5)
C61 C62 1.382(5)
C62 C63 1.387(5)
C63 C64 1.386(5)
B2 H2 1.0000
Rh1 N1 2.102(3)
Rh1 C1 2.135(3)
Rh1 C2 2.114(3)
Rh1 C5 2.131(3)
Rh1 C6 2.123(3)
P1 O1 1.534(2)
P1 O2 1.579(2)
P1 O3 1.570(2)
P1 N1 1.590(3)
F1 C28 1.357(4)
F2 C29 1.345(4)
F3 C30 1.340(4)
F4 C31 1.349(4)
F5 C32 1.354(4)
F6 C26 1.359(4)
F7 C25 1.341(4)
F8 C24 1.345(4)
F9 C23 1.351(4)
F10 C22 1.348(4)
O1 B1 1.487(4)
O2 C17 1.464(4)
O3 C19 1.460(4)
N1 C9 1.460(4)
C1 H1 1.0000
C1 C2 1.386(5)
C1 C8 1.508(5)
C2 H2A 1.0000
C2 C3 1.514(5)
C3 H3A 0.9900
C3 H3B 0.9900
C3 C4 1.486(6)
C4 H4A 0.9900
C4 H4B 0.9900
C4 C5 1.516(5)
C5 H5 1.0000
C5 C6 1.406(5)
C6 H6 1.0000
C6 C7 1.528(5)
C7 H7A 0.9900
C7 H7B 0.9900
C7 C8 1.489(6)
C8 H8A 0.9900
C8 H8B 0.9900
C9 C10 1.416(4)
C9 C14 1.408(4)
C10 C11 1.396(5)
C10 C16 1.516(5)
C11 H11 0.9500
C11 C12 1.389(5)
C12 H12 0.9500
C12 C13 1.388(5)
C13 H13 0.9500
C13 C14 1.402(4)
C14 C15 1.514(5)
C15 H15A 0.9800
C15 H15B 0.9800
C15 H15C 0.9800
C16 H16A 0.9800
C16 H16B 0.9800
C16 H16C 0.9800
C17 H17A 0.9900
C17 H17B 0.9900
C17 C18 1.506(5)
C18 H18A 0.9800
C18 H18B 0.9800
C18 H18C 0.9800
C19 H19A 0.9900
C19 H19B 0.9900
C19 C20 1.505(5)
C20 H20A 0.9800
C20 H20B 0.9800
C20 H20C 0.9800
C21 C22 1.385(4)
C21 C26 1.400(4)
C21 B1 1.633(5)
C22 C23 1.389(5)
C23 C24 1.374(5)
C24 C25 1.388(5)
C25 C26 1.389(4)
C27 C28 1.396(4)
C27 C32 1.387(5)
C27 B1 1.623(5)
C28 C29 1.379(5)
C29 C30 1.384(5)
C30 C31 1.382(5)
C31 C32 1.392(5)
B1 H1A 1.0000
C65 H65A 0.9800
C65 H65B 0.9800
C65 H65C 0.9800
C65 C66 1.5072
C66 C67 1.4024
C66 C71 1.4022
C67 H67 0.9500
C67 C68 1.3966
C68 H68 0.9500
C68 C69 1.3963
C69 H69 0.9500
C69 C70 1.3965
C70 H70 0.9500
C70 C71 1.3959
C71 H71 0.9500

loop_
_geom_torsion_atom_site_label_1
_geom_torsion_atom_site_label_2
_geom_torsion_atom_site_label_3
_geom_torsion_atom_site_label_4
_geom_torsion
Rh2 N2 C41 C42 -90.0(3)
Rh2 N2 C41 C46 87.9(3)
Rh2 C33 C34 C35 -105.9(3)
Rh2 C33 C40 C39 35.4(4)
Rh2 C34 C35 C36 12.7(4)
Rh2 C37 C38 C39 -104.8(3)
Rh2 C38 C39 C40 13.2(4)
P2 O4 B2 C53 100.7(3)
P2 O4 B2 C59 -134.7(2)
P2 O5 C51 C52 131.5(3)
P2 O6 C49 C50 -151.5(2)
P2 N2 C41 C42 84.1(3)
P2 N2 C41 C46 -98.1(3)
F11 C54 C55 F12 -0.7(5)
F11 C54 C55 C56 177.8(3)
F12 C55 C56 F13 -0.6(5)
F12 C55 C56 C57 179.3(3)
F13 C56 C57 F14 0.1(5)
F13 C56 C57 C58 179.7(3)
F14 C57 C58 F15 -0.1(5)
F14 C57 C58 C53 179.7(3)
F17 C63 C64 F16 -0.8(5)
F17 C63 C64 C59 179.5(3)
F18 C62 C63 F17 1.7(5)
F18 C62 C63 C64 -178.9(3)
F19 C61 C62 F18 -2.2(5)
F19 C61 C62 C63 178.4(3)
F20 C60 C61 F19 1.8(4)
F20 C60 C61 C62 -179.3(3)
O4 P2 O5 C51 -62.9(3)
O4 P2 O6 C49 -38.2(3)
O4 P2 N2 Rh2 -30.4(2)
O4 P2 N2 C41 155.2(2)
O5 P2 O4 B2 -77.7(3)
O5 P2 O6 C49 -153.5(2)
O5 P2 N2 Rh2 91.57(18)
O5 P2 N2 C41 -82.9(3)
O6 P2 O4 B2 171.8(2)
O6 P2 O5 C51 50.0(3)
O6 P2 N2 Rh2 -152.54(14)
O6 P2 N2 C41 33.0(3)
N2 P2 O4 B2 44.5(3)
N2 P2 O5 C51 173.9(3)
N2 P2 O6 C49 86.7(3)
N2 C41 C42 C43 179.7(3)
N2 C41 C42 C48 0.0(5)
N2 C41 C46 C45 178.7(3)
N2 C41 C46 C47 -2.0(5)
C33 C34 C35 C36 93.4(4)
C34 C33 C40 C39 -46.4(5)
C34 C35 C36 C37 -30.0(4)
C35 C36 C37 Rh2 33.8(3)
C35 C36 C37 C38 -49.1(4)
C36 C37 C38 Rh2 104.2(3)
C36 C37 C38 C39 -0.7(5)
C37 C38 C39 C40 92.8(4)
C38 C39 C40 C33 -31.8(4)
C40 C33 C34 Rh2 102.6(3)
C40 C33 C34 C35 -3.3(5)
C41 C42 C43 C44 0.9(5)
C42 C41 C46 C45 -3.5(5)
C42 C41 C46 C47 175.8(3)
C42 C43 C44 C45 -1.9(5)
C43 C44 C45 C46 0.2(5)
C44 C45 C46 C41 2.4(5)
C44 C45 C46 C47 -176.9(3)
C46 C41 C42 C43 1.9(5)
C46 C41 C42 C48 -177.8(3)
C48 C42 C43 C44 -179.5(3)
C53 C54 C55 F12 -179.7(3)
C53 C54 C55 C56 -1.2(5)
C54 C53 C58 F15 179.3(3)
C54 C53 C58 C57 -0.5(5)
C54 C53 B2 O4 -115.4(3)
C54 C53 B2 C59 120.2(3)
C54 C55 C56 F13 -179.2(3)
C54 C55 C56 C57 0.7(5)
C55 C56 C57 F14 -179.8(3)
C55 C56 C57 C58 -0.2(5)
C56 C57 C58 F15 -179.7(3)
C56 C57 C58 C53 0.1(5)
C58 C53 C54 F11 -177.9(3)
C58 C53 C54 C55 1.1(5)
C58 C53 B2 O4 63.8(4)
C58 C53 B2 C59 -60.6(4)
C59 C60 C61 F19 -179.1(3)
C59 C60 C61 C62 -0.2(5)
C60 C59 C64 F16 179.7(3)
C60 C59 C64 C63 -0.7(5)
C60 C59 B2 O4 -173.4(3)
C60 C59 B2 C53 -50.3(4)
C60 C61 C62 F18 178.9(3)
C60 C61 C62 C63 -0.4(5)
C61 C62 C63 F17 -178.9(3)
C61 C62 C63 C64 0.4(5)
C62 C63 C64 F16 179.8(3)
C62 C63 C64 C59 0.1(5)
C64 C59 C60 F20 179.8(3)
C64 C59 C60 C61 0.7(5)
C64 C59 B2 O4 6.1(4)
C64 C59 B2 C53 129.2(3)
B2 C53 C54 F11 1.3(5)
B2 C53 C54 C55 -179.7(3)
B2 C53 C58 F15 0.0(5)
B2 C53 C58 C57 -179.8(3)
B2 C59 C60 F20 -0.5(4)
B2 C59 C60 C61 -179.7(3)
B2 C59 C64 F16 0.1(5)
B2 C59 C64 C63 179.7(3)
Rh1 N1 C9 C10 -90.0(3)
Rh1 N1 C9 C14 88.7(3)
Rh1 C1 C2 C3 -108.1(3)
Rh1 C1 C8 C7 28.9(5)
Rh1 C2 C3 C4 6.3(5)
Rh1 C5 C6 C7 -104.9(3)
Rh1 C6 C7 C8 6.2(6)
P1 O1 B1 C21 -126.6(3)
P1 O1 B1 C27 110.0(3)
P1 O2 C17 C18 101.1(3)
P1 O3 C19 C20 153.6(2)
P1 N1 C9 C10 85.9(3)
P1 N1 C9 C14 -95.4(3)
F1 C28 C29 F2 -1.1(5)
F1 C28 C29 C30 179.7(3)
F2 C29 C30 F3 0.9(5)
F2 C29 C30 C31 -178.6(3)
F3 C30 C31 F4 -0.3(5)
F3 C30 C31 C32 -179.8(3)
F4 C31 C32 F5 0.9(5)
F4 C31 C32 C27 -179.4(3)
F7 C25 C26 F6 -0.9(5)
F7 C25 C26 C21 179.2(3)
F8 C24 C25 F7 -0.4(5)
F8 C24 C25 C26 180.0(3)
F9 C23 C24 F8 0.3(5)
F9 C23 C24 C25 -179.6(3)
F10 C22 C23 F9 0.1(5)
F10 C22 C23 C24 -179.7(3)
O1 P1 O2 C17 -46.4(3)
O1 P1 O3 C19 -52.2(3)
O1 P1 N1 Rh1 1.7(2)
O1 P1 N1 C9 -174.3(2)
O2 P1 O1 B1 119.1(3)
O2 P1 O3 C19 60.6(3)
O2 P1 N1 Rh1 -121.30(16)
O2 P1 N1 C9 62.6(3)
O3 P1 O1 B1 -131.8(3)
O3 P1 O2 C17 -161.1(2)
O3 P1 N1 Rh1 124.17(16)
O3 P1 N1 C9 -51.9(2)
N1 P1 O1 B1 -8.8(3)
N1 P1 O2 C17 79.2(3)
N1 P1 O3 C19 -175.9(2)
N1 C9 C10 C11 -178.0(3)
N1 C9 C10 C16 3.1(5)
N1 C9 C14 C13 178.4(3)
N1 C9 C14 C15 -1.4(5)
C1 C2 C3 C4 90.7(5)
C2 C1 C8 C7 -50.7(6)
C2 C3 C4 C5 -23.2(7)
C3 C4 C5 Rh1 29.1(6)
C3 C4 C5 C6 -51.5(6)
C4 C5 C6 Rh1 101.9(4)
C4 C5 C6 C7 -2.9(6)
C5 C6 C7 C8 87.3(5)
C6 C7 C8 C1 -23.3(7)
C8 C1 C2 Rh1 101.4(3)
C8 C1 C2 C3 -6.6(6)
C9 C10 C11 C12 -1.0(5)
C10 C9 C14 C13 -2.9(5)
C10 C9 C14 C15 177.3(3)
C10 C11 C12 C13 -1.8(5)
C11 C12 C13 C14 2.2(5)
C12 C13 C14 C9 0.1(5)
C12 C13 C14 C15 179.9(3)
C14 C9 C10 C11 3.4(5)
C14 C9 C10 C16 -175.6(3)
C16 C10 C11 C12 178.0(3)
C21 C22 C23 F9 -179.1(3)
C21 C22 C23 C24 1.0(5)
C22 C21 C26 F6 -177.7(3)
C22 C21 C26 C25 2.3(5)
C22 C21 B1 O1 112.1(3)
C22 C21 B1 C27 -123.7(3)
C22 C23 C24 F8 -179.9(3)
C22 C23 C24 C25 0.2(5)
C23 C24 C25 F7 179.5(3)
C23 C24 C25 C26 -0.1(5)
C24 C25 C26 F6 178.8(3)
C24 C25 C26 C21 -1.2(5)
C26 C21 C22 F10 178.6(3)
C26 C21 C22 C23 -2.2(5)
C26 C21 B1 O1 -66.0(4)
C26 C21 B1 C27 58.3(4)
C27 C28 C29 F2 178.5(3)
C27 C28 C29 C30 -0.7(5)
C28 C27 C32 F5 179.5(3)
C28 C27 C32 C31 -0.2(5)
C28 C27 B1 O1 170.5(3)
C28 C27 B1 C21 49.4(4)
C28 C29 C30 F3 -179.9(3)
C28 C29 C30 C31 0.6(5)
C29 C30 C31 F4 179.2(3)
C29 C30 C31 C32 -0.4(5)
C30 C31 C32 F5 -179.6(3)
C30 C31 C32 C27 0.1(6)
C32 C27 C28 F1 -180.0(3)
C32 C27 C28 C29 0.4(5)
C32 C27 B1 O1 -8.3(5)
C32 C27 B1 C21 -129.3(3)
B1 C21 C22 F10 0.4(5)
B1 C21 C22 C23 179.6(3)
B1 C21 C26 F6 0.6(4)
B1 C21 C26 C25 -179.4(3)
B1 C27 C28 F1 1.1(4)
B1 C27 C28 C29 -178.4(3)
B1 C27 C32 F5 -1.7(5)
B1 C27 C32 C31 178.7(3)
C65 C66 C67 C68 -178.5
C65 C66 C71 C70 178.5
C66 C67 C68 C69 -0.1
C67 C66 C71 C70 -0.3
C67 C68 C69 C70 -0.1
C68 C69 C70 C71 0.1
C69 C70 C71 C66 0.1
C71 C66 C67 C68 0.3
